data_1515646
loop_
_publ_author_name
'Kummer, David A.'
'Li, Derun'
'Dion, Amelie'
'Myers, Andrew G.'

_publ_section_title
;
 A practical, convergent route to the key precursor to the tetracycline
 antibiotics.
;
_journal_issue 9
_journal_name_full 'Chemical science (Royal Society of Chemistry : 2010)'
_journal_page_first 1710
_journal_page_last 1718
_journal_paper_doi 10.1039/C1SC00303H
_journal_volume 2
_journal_year 2011
_chemical_absolute_configuration ad
_chemical_formula_sum 'C33.25 H37.25 Cl1.5 N2 O4 Si'
_chemical_formula_weight 610.17
_chemical_name_systematic
;
?
;
_space_group_IT_number 18
_symmetry_cell_setting orthorhombic
_symmetry_space_group_name_Hall 'P 2 2ab'
_symmetry_space_group_name_H-M 'P 21 21 2'
_atom_sites_solution_hydrogens geom
_atom_sites_solution_primary direct
_atom_sites_solution_secondary difmap
_audit_creation_method SHELXL-97
_cell_angle_alpha 90.00
_cell_angle_beta 90.00
_cell_angle_gamma 90.00
_cell_formula_units_Z 4
_cell_length_a 8.3338(7)
_cell_length_b 25.680(2)
_cell_length_c 15.2004(12)
_cell_measurement_reflns_used 2276
_cell_measurement_temperature 100(2)
_cell_measurement_theta_max 20.9
_cell_measurement_theta_min 2.56
_cell_volume 3253.1(5)
_computing_cell_refinement 'SAINT 7.46A (Bruker-AXS, 2009)'
_computing_data_collection 'APEX2 v2009.3.0 (Bruker-AXS, 2009)'
_computing_data_reduction 'SAINT 7.46A (Bruker-AXS, 2009)'
_computing_molecular_graphics 'Bruker SHELXTL'
_computing_publication_material 'Bruker SHELXTL'
_computing_structure_refinement 'SHELXL-97 (Sheldrick, 2008)'
_computing_structure_solution 'SHELXS-97 (Sheldrick, 2008)'
_diffrn_ambient_temperature 100(2)
_diffrn_measured_fraction_theta_full 0.988
_diffrn_measured_fraction_theta_max 0.988
_diffrn_measurement_device_type 'CCD area detector'
_diffrn_measurement_method 'phi and omega scans'
_diffrn_radiation_monochromator graphite
_diffrn_radiation_source 'fine-focus sealed tube'
_diffrn_radiation_type MoK\a
_diffrn_radiation_wavelength 0.71073
_diffrn_reflns_av_R_equivalents 0.0710
_diffrn_reflns_av_sigmaI/netI 0.0814
_diffrn_reflns_limit_h_max 6
_diffrn_reflns_limit_h_min -10
_diffrn_reflns_limit_k_max 27
_diffrn_reflns_limit_k_min -31
_diffrn_reflns_limit_l_max 16
_diffrn_reflns_limit_l_min -18
_diffrn_reflns_number 18394
_diffrn_reflns_theta_full 26.13
_diffrn_reflns_theta_max 26.13
_diffrn_reflns_theta_min 1.56
_exptl_absorpt_coefficient_mu 0.234
_exptl_absorpt_correction_T_max 0.9770
_exptl_absorpt_correction_T_min 0.9289
_exptl_absorpt_correction_type multi-scan
_exptl_absorpt_process_details 'SADABS (Sheldrick, 2009)'
_exptl_crystal_colour colorless
_exptl_crystal_density_diffrn 1.246
_exptl_crystal_density_method 'not measured'
_exptl_crystal_description block
_exptl_crystal_F_000 1289
_exptl_crystal_size_max 0.32
_exptl_crystal_size_mid 0.26
_exptl_crystal_size_min 0.10
_refine_diff_density_max 1.215
_refine_diff_density_min -0.346
_refine_diff_density_rms 0.077
_refine_ls_abs_structure_details 'Flack H D (1983), Acta Cryst. A39, 876-881'
_refine_ls_abs_structure_Flack -0.08(10)
_refine_ls_extinction_method none
_refine_ls_goodness_of_fit_ref 1.063
_refine_ls_hydrogen_treatment constr
_refine_ls_matrix_type full
_refine_ls_number_parameters 388
_refine_ls_number_reflns 6403
_refine_ls_number_restraints 0
_refine_ls_restrained_S_all 1.063
_refine_ls_R_factor_all 0.0927
_refine_ls_R_factor_gt 0.0605
_refine_ls_shift/su_max 0.000
_refine_ls_shift/su_mean 0.000
_refine_ls_structure_factor_coef Fsqd
_refine_ls_weighting_details 'calc w=1/[\s^2^(Fo^2^)+(0.0871P)^2^+0.0000P] where P=(Fo^2^+2Fc^2^)/3'
_refine_ls_weighting_scheme calc
_refine_ls_wR_factor_gt 0.1480
_refine_ls_wR_factor_ref 0.1668
_reflns_number_gt 4579
_reflns_number_total 6403
_reflns_threshold_expression >2sigma(I)
_cod_data_source_file c1sc00303h.txt
_cod_data_source_block AD-2-5
_cod_depositor_comments
;
The following automatic conversions were performed:

'_symmetry_cell_setting' value 'Orthorhombic' changed to
'orthorhombic' according to
/usr/data/users/saulius/automatic-downloads/retrospective/RSC/lib/dictionaries/cif_core.dic
dictionary named 'cif_core.dic' version 2.4.2 from 2011-04-26.

Automatic conversion script
Id: cif_fix_values 2281 2013-09-26 08:29:07Z andrius 
;
_cod_original_cell_volume 3253.0(5)
_cod_original_sg_symbol_H-M P21212
_cod_original_formula_sum 'C33.25 H37.25 Cl1.50 N2 O4 Si'
_cod_database_code 1515646

loop_
_space_group_symop_id
_space_group_symop_operation_xyz
1 'x, y, z'
2 '-x, -y, z'
3 'x+1/2, -y+1/2, -z'
4 '-x+1/2, y+1/2, -z'

loop_
_atom_site_label
_atom_site_type_symbol
_atom_site_fract_x
_atom_site_fract_y
_atom_site_fract_z
_atom_site_U_iso_or_equiv
_atom_site_adp_type
_atom_site_occupancy
_atom_site_symmetry_multiplicity
_atom_site_calc_flag
_atom_site_refinement_flags
Cl1 Cl 0.67902(13) 0.26001(4) 0.40084(7) 0.0352(3) Uani 1 1 d .
Si1 Si 0.35299(15) 0.14745(5) 0.87917(9) 0.0345(3) Uani 1 1 d .
O1 O 0.8406(4) 0.11150(10) 0.31784(18) 0.0291(7) Uani 1 1 d .
O2 O 0.7884(3) -0.02169(10) 0.32803(18) 0.0286(7) Uani 1 1 d .
O3 O 0.8175(4) -0.01274(10) 0.53190(18) 0.0308(7) Uani 1 1 d .
O4 O 0.8083(3) 0.01049(10) 0.69220(18) 0.0291(7) Uani 1 1 d .
H4O H 0.7903 -0.0090 0.6489 0.035 Uiso 1 1 calc R
N1 N 0.8220(4) 0.06252(13) 0.2762(2) 0.0294(8) Uani 1 1 d .
N2 N 1.0297(4) 0.16541(12) 0.4719(2) 0.0229(7) Uani 1 1 d .
H2N H 1.0671 0.1868 0.5124 0.028 Uiso 1 1 d R
C1 C 0.8090(5) 0.02945(15) 0.3412(3) 0.0272(9) Uani 1 1 d .
C2 C 0.8179(5) 0.05374(15) 0.4244(3) 0.0255(9) Uani 1 1 d .
C3 C 0.8153(5) 0.03522(15) 0.5151(3) 0.0244(9) Uani 1 1 d .
C4 C 0.8065(5) 0.07441(14) 0.5816(3) 0.0227(9) Uani 1 1 d .
C5 C 0.7957(5) 0.05998(15) 0.6675(3) 0.0254(9) Uani 1 1 d .
C6 C 0.7585(5) 0.09520(16) 0.7419(3) 0.0263(9) Uani 1 1 d .
H6A H 0.8345 0.0881 0.7914 0.032 Uiso 1 1 calc R
C7 C 0.5809(5) 0.08650(16) 0.7747(3) 0.0288(10) Uani 1 1 d .
H7A H 0.5619 0.0543 0.8103 0.035 Uiso 1 1 calc R
C8 C 0.4773(5) 0.09271(18) 0.6938(3) 0.0328(11) Uani 1 1 d .
H8A H 0.4217 0.0658 0.6637 0.039 Uiso 1 1 calc R
C9 C 0.4785(5) 0.14202(18) 0.6732(3) 0.0315(10) Uani 1 1 d .
H9A H 0.4226 0.1575 0.6254 0.038 Uiso 1 1 calc R
C10 C 0.5836(5) 0.17011(16) 0.7381(3) 0.0260(9) Uani 1 1 d .
H10A H 0.5639 0.2084 0.7437 0.031 Uiso 1 1 calc R
C11 C 0.7614(5) 0.15394(15) 0.7201(3) 0.0244(9) Uani 1 1 d .
H11A H 0.8293 0.1713 0.7656 0.029 Uiso 1 1 calc R
C12 C 0.8327(5) 0.16722(14) 0.6309(3) 0.0244(8) Uani 1 1 d .
H12A H 0.9511 0.1668 0.6360 0.029 Uiso 1 1 calc R
H12B H 0.8003 0.2031 0.6152 0.029 Uiso 1 1 calc R
C13 C 0.7831(5) 0.13059(15) 0.5561(2) 0.0232(9) Uani 1 1 d .
H13A H 0.6646 0.1353 0.5492 0.028 Uiso 1 1 calc R
C14 C 0.8569(5) 0.14802(15) 0.4679(3) 0.0243(9) Uani 1 1 d .
H14A H 0.7917 0.1778 0.4452 0.029 Uiso 1 1 calc R
C15 C 0.8376(5) 0.10368(14) 0.4056(3) 0.0234(8) Uani 1 1 d .
C16 C 0.7702(6) -0.03710(17) 0.2363(3) 0.0337(10) Uani 1 1 d .
H16A H 0.8708 -0.0302 0.2036 0.040 Uiso 1 1 calc R
H16B H 0.6827 -0.0169 0.2084 0.040 Uiso 1 1 calc R
C17 C 0.7317(5) -0.09391(16) 0.2340(3) 0.0272(9) Uani 1 1 d .
C18 C 0.8263(6) -0.12774(16) 0.1863(3) 0.0304(9) Uani 1 1 d .
H18A H 0.9205 -0.1154 0.1579 0.037 Uiso 1 1 calc R
C19 C 0.7835(6) -0.17948(18) 0.1799(3) 0.0350(11) Uani 1 1 d .
H19A H 0.8471 -0.2027 0.1460 0.042 Uiso 1 1 calc R
C20 C 0.6492(6) -0.19739(17) 0.2226(3) 0.0359(11) Uani 1 1 d .
H20A H 0.6203 -0.2331 0.2176 0.043 Uiso 1 1 calc R
C21 C 0.5562(6) -0.16475(18) 0.2721(3) 0.0370(11) Uani 1 1 d .
H21A H 0.4644 -0.1777 0.3020 0.044 Uiso 1 1 calc R
C22 C 0.5975(5) -0.11258(18) 0.2780(3) 0.0356(11) Uani 1 1 d .
H22A H 0.5339 -0.0895 0.3123 0.043 Uiso 1 1 calc R
C23 C 0.5502(5) 0.13772(16) 0.8212(3) 0.0283(10) Uani 1 1 d .
H23A H 0.6389 0.1439 0.8643 0.034 Uiso 1 1 calc R
C24 C 0.1733(6) 0.1312(2) 0.8124(4) 0.0541(15) Uani 1 1 d .
H24A H 0.0771 0.1335 0.8493 0.081 Uiso 1 1 calc R
H24B H 0.1836 0.0957 0.7895 0.081 Uiso 1 1 calc R
H24C H 0.1643 0.1557 0.7633 0.081 Uiso 1 1 calc R
C25 C 0.3573(8) 0.10587(19) 0.9774(3) 0.0592(16) Uani 1 1 d .
H25A H 0.2574 0.1104 1.0106 0.089 Uiso 1 1 calc R
H25B H 0.4486 0.1157 1.0145 0.089 Uiso 1 1 calc R
H25C H 0.3680 0.0694 0.9596 0.089 Uiso 1 1 calc R
C26 C 0.3450(5) 0.21760(16) 0.9107(3) 0.0294(10) Uani 1 1 d .
C27 C 0.4084(5) 0.23470(17) 0.9903(3) 0.0323(10) Uani 1 1 d .
H27A H 0.4534 0.2101 1.0299 0.039 Uiso 1 1 calc R
C28 C 0.4070(6) 0.28679(19) 1.0129(3) 0.0401(12) Uani 1 1 d .
H28A H 0.4520 0.2975 1.0674 0.048 Uiso 1 1 calc R
C29 C 0.3413(6) 0.32330(18) 0.9574(3) 0.0418(12) Uani 1 1 d .
H29A H 0.3387 0.3590 0.9740 0.050 Uiso 1 1 calc R
C30 C 0.2790(5) 0.30769(18) 0.8773(3) 0.0391(11) Uani 1 1 d .
H30A H 0.2348 0.3327 0.8381 0.047 Uiso 1 1 calc R
C31 C 0.2812(5) 0.25552(19) 0.8543(3) 0.0358(11) Uani 1 1 d .
H31A H 0.2385 0.2452 0.7991 0.043 Uiso 1 1 calc R
C32 C 1.1461(5) 0.12305(15) 0.4910(3) 0.0321(10) Uani 1 1 d .
H32A H 1.2536 0.1379 0.4981 0.048 Uiso 1 1 calc R
H32B H 1.1466 0.0981 0.4421 0.048 Uiso 1 1 calc R
H32C H 1.1147 0.1052 0.5453 0.048 Uiso 1 1 calc R
C33 C 1.0760(5) 0.19440(17) 0.3914(3) 0.0327(10) Uani 1 1 d .
H33A H 1.1827 0.2097 0.3995 0.049 Uiso 1 1 calc R
H33B H 0.9978 0.2221 0.3803 0.049 Uiso 1 1 calc R
H33C H 1.0780 0.1705 0.3411 0.049 Uiso 1 1 calc R

loop_
_atom_site_aniso_label
_atom_site_aniso_U_11
_atom_site_aniso_U_22
_atom_site_aniso_U_33
_atom_site_aniso_U_23
_atom_site_aniso_U_13
_atom_site_aniso_U_12
Cl1 0.0371(6) 0.0284(5) 0.0402(6) -0.0049(5) -0.0063(5) 0.0115(5)
Si1 0.0326(6) 0.0313(7) 0.0394(7) -0.0076(6) 0.0116(6) -0.0052(5)
O1 0.0357(16) 0.0210(15) 0.0306(16) -0.0027(12) -0.0010(14) 0.0008(13)
O2 0.0356(16) 0.0189(15) 0.0313(15) -0.0039(12) -0.0029(13) 0.0009(12)
O3 0.0389(17) 0.0197(15) 0.0339(16) -0.0007(12) 0.0030(14) -0.0009(13)
O4 0.0340(17) 0.0184(15) 0.0351(16) -0.0020(12) 0.0040(14) 0.0010(12)
N1 0.033(2) 0.0225(18) 0.033(2) -0.0025(16) -0.0005(17) -0.0014(16)
N2 0.0263(17) 0.0178(18) 0.0247(18) 0.0014(15) -0.0018(15) -0.0014(14)
C1 0.020(2) 0.025(2) 0.037(2) 0.0010(19) 0.0013(18) -0.0003(17)
C2 0.025(2) 0.019(2) 0.032(2) -0.0011(17) 0.0042(19) 0.0000(17)
C3 0.022(2) 0.020(2) 0.031(2) 0.0054(18) 0.0001(18) -0.0020(17)
C4 0.025(2) 0.0138(19) 0.029(2) -0.0019(16) 0.0056(18) 0.0004(16)
C5 0.020(2) 0.017(2) 0.040(3) 0.0000(18) 0.0026(18) -0.0008(16)
C6 0.024(2) 0.028(2) 0.027(2) 0.0007(19) 0.0009(18) 0.0015(17)
C7 0.031(2) 0.019(2) 0.036(3) -0.0032(19) 0.0100(19) -0.0031(18)
C8 0.022(2) 0.035(3) 0.042(3) -0.017(2) 0.006(2) -0.0039(18)
C9 0.020(2) 0.043(3) 0.032(2) -0.005(2) 0.0002(18) 0.0042(18)
C10 0.025(2) 0.023(2) 0.030(2) -0.0049(19) 0.0005(18) 0.0018(16)
C11 0.024(2) 0.019(2) 0.030(2) -0.0030(18) -0.0021(17) -0.0016(16)
C12 0.0237(19) 0.0162(19) 0.033(2) -0.0026(17) 0.0023(18) -0.0006(16)
C13 0.0193(19) 0.023(2) 0.027(2) -0.0009(17) 0.0011(17) 0.0029(16)
C14 0.025(2) 0.020(2) 0.028(2) -0.0005(18) 0.0021(18) 0.0026(17)
C15 0.0237(19) 0.023(2) 0.023(2) -0.0002(17) 0.0018(18) 0.0029(17)
C16 0.044(3) 0.032(3) 0.025(2) -0.005(2) -0.002(2) 0.000(2)
C17 0.027(2) 0.027(2) 0.027(2) -0.0035(19) -0.0045(18) -0.0001(17)
C18 0.032(2) 0.033(2) 0.026(2) -0.0020(19) -0.005(2) 0.003(2)
C19 0.043(3) 0.034(3) 0.028(2) -0.004(2) -0.010(2) 0.009(2)
C20 0.045(3) 0.022(2) 0.040(3) -0.001(2) -0.018(2) 0.000(2)
C21 0.032(2) 0.035(3) 0.043(3) 0.004(2) -0.005(2) -0.008(2)
C22 0.034(2) 0.036(3) 0.036(3) -0.007(2) -0.003(2) 0.002(2)
C23 0.028(2) 0.025(2) 0.032(2) -0.004(2) 0.0006(19) -0.0020(17)
C24 0.029(2) 0.059(3) 0.075(4) -0.032(3) 0.020(3) -0.011(2)
C25 0.086(4) 0.041(3) 0.051(3) 0.000(3) 0.032(3) -0.003(3)
C26 0.026(2) 0.037(2) 0.026(2) -0.0075(19) 0.0075(19) -0.0020(19)
C27 0.032(2) 0.033(3) 0.032(2) 0.003(2) 0.004(2) 0.001(2)
C28 0.045(3) 0.039(3) 0.036(3) -0.012(2) 0.000(2) -0.009(2)
C29 0.044(3) 0.031(3) 0.051(3) -0.009(2) 0.011(3) 0.000(2)
C30 0.039(3) 0.034(3) 0.045(3) 0.004(2) 0.005(2) -0.001(2)
C31 0.025(2) 0.047(3) 0.036(3) -0.002(2) -0.0002(19) -0.003(2)
C32 0.032(2) 0.021(2) 0.043(3) 0.002(2) -0.003(2) 0.0047(18)
C33 0.034(2) 0.029(2) 0.035(3) 0.006(2) 0.007(2) 0.0014(19)

loop_
_atom_type_symbol
_atom_type_description
_atom_type_scat_dispersion_real
_atom_type_scat_dispersion_imag
_atom_type_scat_source
C C 0.0033 0.0016 'International Tables Vol C Tables 4.2.6.8 and 6.1.1.4'
H H 0.0000 0.0000 'International Tables Vol C Tables 4.2.6.8 and 6.1.1.4'
Cl Cl 0.1484 0.1585 'International Tables Vol C Tables 4.2.6.8 and 6.1.1.4'
N N 0.0061 0.0033 'International Tables Vol C Tables 4.2.6.8 and 6.1.1.4'
O O 0.0106 0.0060 'International Tables Vol C Tables 4.2.6.8 and 6.1.1.4'
Si Si 0.0817 0.0704 'International Tables Vol C Tables 4.2.6.8 and 6.1.1.4'

loop_
_geom_angle_atom_site_label_1
_geom_angle_atom_site_label_2
_geom_angle_atom_site_label_3
_geom_angle
C24 Si1 C23 114.8(2)
C24 Si1 C26 109.2(2)
C25 Si1 C23 106.7(2)
C25 Si1 C24 109.2(3)
C25 Si1 C26 110.7(2)
C26 Si1 C23 106.23(18)
C15 O1 N1 107.9(3)
C1 O2 C16 115.0(3)
C5 O4 H4O 109.5
C1 N1 O1 104.3(3)
C14 N2 H2N 123.4
C32 N2 H2N 95.2
C32 N2 C14 114.5(3)
C33 N2 H2N 99.8
C33 N2 C14 111.3(3)
C33 N2 C32 111.0(3)
O2 C1 C2 125.0(4)
N1 C1 O2 122.3(4)
N1 C1 C2 112.7(3)
C1 C2 C3 134.6(4)
C15 C2 C1 104.0(3)
C15 C2 C3 121.4(4)
O3 C3 C2 120.7(4)
O3 C3 C4 123.2(4)
C4 C3 C2 116.1(3)
C3 C4 C13 119.9(3)
C5 C4 C3 119.4(3)
C5 C4 C13 120.0(3)
O4 C5 C4 121.8(4)
O4 C5 C6 112.6(4)
C4 C5 C6 125.5(4)
C5 C6 H6A 109.3
C5 C6 C7 110.6(3)
C5 C6 C11 115.4(3)
C7 C6 H6A 109.3
C11 C6 H6A 109.3
C11 C6 C7 102.8(3)
C6 C7 H7A 115.9
C8 C7 C6 105.3(3)
C8 C7 H7A 115.9
C8 C7 C23 101.0(3)
C23 C7 C6 100.6(3)
C23 C7 H7A 115.9
C7 C8 H8A 126.5
C9 C8 C7 107.1(4)
C9 C8 H8A 126.5
C8 C9 H9A 125.9
C8 C9 C10 108.2(4)
C10 C9 H9A 125.9
C9 C10 H10A 115.6
C9 C10 C11 108.0(3)
C9 C10 C23 100.0(3)
C11 C10 H10A 115.6
C23 C10 H10A 115.6
C23 C10 C11 99.9(3)
C6 C11 C10 101.9(3)
C6 C11 H11A 107.2
C10 C11 H11A 107.2
C12 C11 C6 114.7(3)
C12 C11 C10 117.9(3)
C12 C11 H11A 107.2
C11 C12 H12A 108.6
C11 C12 H12B 108.6
C11 C12 C13 114.8(3)
H12A C12 H12B 107.5
C13 C12 H12A 108.6
C13 C12 H12B 108.6
C4 C13 C12 111.2(3)
C4 C13 H13A 105.6
C4 C13 C14 116.8(3)
C12 C13 H13A 105.6
C12 C13 C14 111.1(3)
C14 C13 H13A 105.6
N2 C14 C13 115.6(3)
N2 C14 H14A 107.8
C13 C14 H14A 107.8
C15 C14 N2 110.8(3)
C15 C14 C13 106.7(3)
C15 C14 H14A 107.8
O1 C15 C14 120.9(3)
C2 C15 O1 111.1(3)
C2 C15 C14 128.1(4)
O2 C16 H16A 110.1
O2 C16 H16B 110.1
O2 C16 C17 108.1(3)
H16A C16 H16B 108.4
C17 C16 H16A 110.1
C17 C16 H16B 110.1
C18 C17 C16 120.3(4)
C18 C17 C22 119.7(4)
C22 C17 C16 119.9(4)
C17 C18 H18A 120.1
C17 C18 C19 119.8(4)
C19 C18 H18A 120.1
C18 C19 H19A 120.0
C20 C19 C18 120.0(4)
C20 C19 H19A 120.0
C19 C20 H20A 119.4
C21 C20 C19 121.1(4)
C21 C20 H20A 119.4
C20 C21 H21A 120.4
C20 C21 C22 119.2(5)
C22 C21 H21A 120.4
C17 C22 H22A 119.9
C21 C22 C17 120.1(4)
C21 C22 H22A 119.9
Si1 C23 H23A 108.6
C7 C23 Si1 118.8(3)
C7 C23 C10 93.2(3)
C7 C23 H23A 108.6
C10 C23 Si1 118.1(3)
C10 C23 H23A 108.6
Si1 C24 H24A 109.5
Si1 C24 H24B 109.5
Si1 C24 H24C 109.5
H24A C24 H24B 109.5
H24A C24 H24C 109.5
H24B C24 H24C 109.5
Si1 C25 H25A 109.5
Si1 C25 H25B 109.5
Si1 C25 H25C 109.5
H25A C25 H25B 109.5
H25A C25 H25C 109.5
H25B C25 H25C 109.5
C27 C26 Si1 121.0(3)
C27 C26 C31 117.1(4)
C31 C26 Si1 121.8(3)
C26 C27 H27A 119.4
C28 C27 C26 121.2(4)
C28 C27 H27A 119.4
C27 C28 H28A 119.6
C29 C28 C27 120.8(4)
C29 C28 H28A 119.6
C28 C29 H29A 120.3
C28 C29 C30 119.5(4)
C30 C29 H29A 120.3
C29 C30 H30A 120.1
C29 C30 C31 119.8(5)
C31 C30 H30A 120.1
C26 C31 H31A 119.2
C30 C31 C26 121.6(4)
C30 C31 H31A 119.2
N2 C32 H32A 109.5
N2 C32 H32B 109.5
N2 C32 H32C 109.5
H32A C32 H32B 109.5
H32A C32 H32C 109.5
H32B C32 H32C 109.5
N2 C33 H33A 109.5
N2 C33 H33B 109.5
N2 C33 H33C 109.5
H33A C33 H33B 109.5
H33A C33 H33C 109.5
H33B C33 H33C 109.5

loop_
_geom_bond_atom_site_label_1
_geom_bond_atom_site_label_2
_geom_bond_distance
Si1 C23 1.881(4)
Si1 C24 1.856(5)
Si1 C25 1.836(5)
Si1 C26 1.865(4)
O1 N1 1.417(4)
O1 C15 1.350(5)
O2 C1 1.339(5)
O2 C16 1.458(5)
O3 C3 1.258(4)
O4 H4O 0.8400
O4 C5 1.329(5)
N1 C1 1.308(5)
N2 H2N 0.8811
N2 C14 1.509(5)
N2 C32 1.486(5)
N2 C33 1.484(5)
C1 C2 1.412(6)
C2 C3 1.459(5)
C2 C15 1.324(5)
C3 C4 1.428(5)
C4 C5 1.360(6)
C4 C13 1.507(5)
C5 C6 1.481(6)
C6 H6A 1.0000
C6 C7 1.577(5)
C6 C11 1.545(6)
C7 H7A 1.0000
C7 C8 1.511(6)
C7 C23 1.515(6)
C8 H8A 0.9500
C8 C9 1.304(6)
C9 H9A 0.9500
C9 C10 1.503(6)
C10 H10A 1.0000
C10 C11 1.563(5)
C10 C23 1.538(6)
C11 H11A 1.0000
C11 C12 1.518(5)
C12 H12A 0.9900
C12 H12B 0.9900
C12 C13 1.533(5)
C13 H13A 1.0000
C13 C14 1.540(5)
C14 H14A 1.0000
C14 C15 1.490(5)
C16 H16A 0.9900
C16 H16B 0.9900
C16 C17 1.494(6)
C17 C18 1.379(6)
C17 C22 1.389(6)
C18 H18A 0.9500
C18 C19 1.379(6)
C19 H19A 0.9500
C19 C20 1.373(7)
C20 H20A 0.9500
C20 C21 1.367(7)
C21 H21A 0.9500
C21 C22 1.386(6)
C22 H22A 0.9500
C23 H23A 1.0000
C24 H24A 0.9800
C24 H24B 0.9800
C24 H24C 0.9800
C25 H25A 0.9800
C25 H25B 0.9800
C25 H25C 0.9800
C26 C27 1.392(6)
C26 C31 1.402(6)
C27 H27A 0.9500
C27 C28 1.381(6)
C28 H28A 0.9500
C28 C29 1.374(7)
C29 H29A 0.9500
C29 C30 1.384(7)
C30 H30A 0.9500
C30 C31 1.384(6)
C31 H31A 0.9500
C32 H32A 0.9800
C32 H32B 0.9800
C32 H32C 0.9800
C33 H33A 0.9800
C33 H33B 0.9800
C33 H33C 0.9800

loop_
_geom_hbond_atom_site_label_D
_geom_hbond_atom_site_label_H
_geom_hbond_atom_site_label_A
_geom_hbond_distance_DH
_geom_hbond_distance_HA
_geom_hbond_distance_DA
_geom_hbond_angle_DHA
_geom_hbond_site_symmetry_A
O4 H4O O3 0.84 1.80 2.510(4) 141.8 .
N2 H2N Cl1 0.88 2.12 2.993(3) 173.3 3_556

loop_
_geom_torsion_atom_site_label_1
_geom_torsion_atom_site_label_2
_geom_torsion_atom_site_label_3
_geom_torsion_atom_site_label_4
_geom_torsion
Si1 C26 C27 C28 178.1(3)
Si1 C26 C31 C30 -178.5(3)
O1 N1 C1 O2 179.6(3)
O1 N1 C1 C2 0.0(4)
O2 C1 C2 C3 2.7(7)
O2 C1 C2 C15 -179.8(4)
O2 C16 C17 C18 -123.9(4)
O2 C16 C17 C22 57.9(5)
O3 C3 C4 C5 -1.7(6)
O3 C3 C4 C13 -172.2(4)
O4 C5 C6 C7 -70.7(4)
O4 C5 C6 C11 173.2(3)
N1 O1 C15 C2 -0.3(5)
N1 O1 C15 C14 179.1(3)
N1 C1 C2 C3 -177.7(4)
N1 C1 C2 C15 -0.2(5)
N2 C14 C15 O1 -75.3(5)
N2 C14 C15 C2 104.0(5)
C1 O2 C16 C17 -174.2(3)
C1 C2 C3 O3 6.5(7)
C1 C2 C3 C4 -172.1(4)
C1 C2 C15 O1 0.3(5)
C1 C2 C15 C14 -179.1(4)
C2 C3 C4 C5 176.8(4)
C2 C3 C4 C13 6.3(5)
C3 C2 C15 O1 178.2(4)
C3 C2 C15 C14 -1.1(7)
C3 C4 C5 O4 6.4(6)
C3 C4 C5 C6 -169.1(4)
C3 C4 C13 C12 -160.9(3)
C3 C4 C13 C14 -32.0(5)
C4 C5 C6 C7 105.2(5)
C4 C5 C6 C11 -10.9(6)
C4 C13 C14 N2 -86.8(4)
C4 C13 C14 C15 36.9(4)
C5 C4 C13 C12 28.7(5)
C5 C4 C13 C14 157.6(4)
C5 C6 C7 C8 -54.1(4)
C5 C6 C7 C23 -158.7(3)
C5 C6 C11 C10 117.3(4)
C5 C6 C11 C12 -11.2(5)
C6 C7 C8 C9 -71.1(4)
C6 C7 C23 Si1 -177.1(3)
C6 C7 C23 C10 58.3(3)
C6 C11 C12 C13 41.4(5)
C7 C6 C11 C10 -3.1(4)
C7 C6 C11 C12 -131.6(4)
C7 C8 C9 C10 0.7(4)
C8 C7 C23 Si1 74.9(4)
C8 C7 C23 C10 -49.8(3)
C8 C9 C10 C11 70.2(4)
C8 C9 C10 C23 -33.7(4)
C9 C10 C11 C6 -64.5(4)
C9 C10 C11 C12 62.0(5)
C9 C10 C23 Si1 -75.3(4)
C9 C10 C23 C7 49.9(3)
C10 C11 C12 C13 -78.6(4)
C11 C6 C7 C8 69.6(4)
C11 C6 C7 C23 -35.0(4)
C11 C10 C23 Si1 174.2(3)
C11 C10 C23 C7 -60.6(3)
C11 C12 C13 C4 -49.8(4)
C11 C12 C13 C14 178.3(3)
C12 C13 C14 N2 42.1(4)
C12 C13 C14 C15 165.8(3)
C13 C4 C5 O4 176.9(3)
C13 C4 C5 C6 1.3(6)
C13 C14 C15 O1 158.1(3)
C13 C14 C15 C2 -22.6(6)
C15 O1 N1 C1 0.2(4)
C15 C2 C3 O3 -170.7(4)
C15 C2 C3 C4 10.8(6)
C16 O2 C1 N1 -4.2(5)
C16 O2 C1 C2 175.3(4)
C16 C17 C18 C19 -175.7(4)
C16 C17 C22 C21 176.4(4)
C17 C18 C19 C20 -1.4(6)
C18 C17 C22 C21 -1.8(6)
C18 C19 C20 C21 -0.3(6)
C19 C20 C21 C22 1.0(7)
C20 C21 C22 C17 0.1(7)
C22 C17 C18 C19 2.4(6)
C23 Si1 C26 C27 -88.2(4)
C23 Si1 C26 C31 89.3(4)
C23 C7 C8 C9 33.2(4)
C23 C10 C11 C6 39.6(4)
C23 C10 C11 C12 166.0(3)
C24 Si1 C23 C7 -49.6(4)
C24 Si1 C23 C10 61.8(4)
C24 Si1 C26 C27 147.5(4)
C24 Si1 C26 C31 -35.0(4)
C25 Si1 C23 C7 71.5(4)
C25 Si1 C23 C10 -177.1(3)
C25 Si1 C26 C27 27.2(4)
C25 Si1 C26 C31 -155.3(4)
C26 Si1 C23 C7 -170.4(3)
C26 Si1 C23 C10 -59.0(4)
C26 C27 C28 C29 0.6(7)
C27 C26 C31 C30 -0.9(6)
C27 C28 C29 C30 -1.4(7)
C28 C29 C30 C31 0.9(7)
C29 C30 C31 C26 0.2(7)
C31 C26 C27 C28 0.5(6)
C32 N2 C14 C13 68.5(4)
C32 N2 C14 C15 -53.0(4)
C33 N2 C14 C13 -164.6(3)
C33 N2 C14 C15 73.9(4)
